data_7236974
loop_
_publ_author_name
'Liu, Yang'
'Zhan, Ge'
'Fang, Peiyu'
'Liu, Zhiwei'
'Bian, Zuqiang'
'Huang, Chunhui'

_publ_section_title
;
 Manipulating organic triplet harvesting in regioisomeric microcrystals
;
_journal_issue 47
_journal_name_full 'Journal of Materials Chemistry C'
_journal_page_first 12547
_journal_paper_doi 10.1039/C7TC04634K
_journal_volume 5
_journal_year 2017
_chemical_formula_moiety 'C19 H12 Br N O'
_chemical_formula_sum 'C19 H12 Br N O'
_chemical_formula_weight 350.21
_space_group_crystal_system monoclinic
_space_group_IT_number 14
_space_group_name_Hall '-P 2yn'
_space_group_name_H-M_alt 'P 1 21/n 1'
_atom_sites_solution_hydrogens geom
_atom_sites_solution_primary direct
_audit_creation_date 2017-03-28
_audit_creation_method
;
Olex2 1.2
(compiled 2017.03.02 svn.r3394 for OlexSys, GUI svn.r5324)
;
_audit_update_record
;
2017-03-29 deposited with the CCDC.
2017-11-17 downloaded from the CCDC.
;
_cell_angle_alpha 90
_cell_angle_beta 91.861(5)
_cell_angle_gamma 90
_cell_formula_units_Z 4
_cell_length_a 8.2389(16)
_cell_length_b 9.5522(18)
_cell_length_c 18.470(3)
_cell_measurement_reflns_used 4655
_cell_measurement_temperature 113(2)
_cell_measurement_theta_max 27.5
_cell_measurement_theta_min 3.1
_cell_volume 1452.8(5)
_computing_cell_refinement 'CrystalClear-SM Expert 2.1 b42'
_computing_data_collection 'CrystalClear-SM Expert 2.1 b42 (Rigaku, 2015)'
_computing_data_reduction 'CrystalClear-SM Expert 2.1 b42'
_computing_molecular_graphics 'Olex2 (Dolomanov et al., 2009)'
_computing_publication_material 'Olex2 (Dolomanov et al., 2009)'
_computing_structure_refinement 'ShelXL (Sheldrick, 2015)'
_computing_structure_solution 'ShelXS (Sheldrick, 2008)'
_diffrn_ambient_temperature 113.15
_diffrn_detector_area_resol_mean 5.814
_diffrn_measured_fraction_theta_full 0.989
_diffrn_measured_fraction_theta_max 0.982
_diffrn_measurement_device_type 'Bruker P4'
_diffrn_measurement_method '\w scans'
_diffrn_radiation_monochromator graphite
_diffrn_radiation_type MoK\a
_diffrn_radiation_wavelength 0.71073
_diffrn_reflns_av_R_equivalents 0.0667
_diffrn_reflns_av_unetI/netI 0.0579
_diffrn_reflns_Laue_measured_fraction_full 0.989
_diffrn_reflns_Laue_measured_fraction_max 0.982
_diffrn_reflns_limit_h_max 10
_diffrn_reflns_limit_h_min -10
_diffrn_reflns_limit_k_max 12
_diffrn_reflns_limit_k_min -12
_diffrn_reflns_limit_l_max 15
_diffrn_reflns_limit_l_min -23
_diffrn_reflns_number 14481
_diffrn_reflns_point_group_measured_fraction_full 0.989
_diffrn_reflns_point_group_measured_fraction_max 0.982
_diffrn_reflns_theta_full 25.242
_diffrn_reflns_theta_max 27.503
_diffrn_reflns_theta_min 3.069
_exptl_absorpt_coefficient_mu 2.830
_exptl_absorpt_correction_T_max 0.6014
_exptl_absorpt_correction_T_min 0.4840
_exptl_absorpt_correction_type multi-scan
_exptl_absorpt_process_details 'REQAB (Rigaku, 1998)'
_exptl_crystal_colour Colorless
_exptl_crystal_density_diffrn 1.601
_exptl_crystal_density_method "'not measured'"
_exptl_crystal_description Prism
_exptl_crystal_F_000 704
_exptl_crystal_preparation ', Luminescent'
_exptl_crystal_recrystallization_method 'Re-crystallisation from solvent:  dichloromethane/ethanol'
_exptl_crystal_size_max 0.3
_exptl_crystal_size_mid 0.26
_exptl_crystal_size_min 0.2
_refine_diff_density_max 0.785
_refine_diff_density_min -0.562
_refine_diff_density_rms 0.075
_refine_ls_extinction_method none
_refine_ls_goodness_of_fit_ref 0.933
_refine_ls_hydrogen_treatment constr
_refine_ls_matrix_type full
_refine_ls_number_parameters 199
_refine_ls_number_reflns 3284
_refine_ls_number_restraints 0
_refine_ls_restrained_S_all 0.933
_refine_ls_R_factor_all 0.0384
_refine_ls_R_factor_gt 0.0300
_refine_ls_shift/su_max 0.003
_refine_ls_shift/su_mean 0.000
_refine_ls_structure_factor_coef Fsqd
_refine_ls_weighting_details 'w=1/[\s^2^(Fo^2^)+(0.0361P)^2^] where P=(Fo^2^+2Fc^2^)/3'
_refine_ls_weighting_scheme calc
_refine_ls_wR_factor_gt 0.0734
_refine_ls_wR_factor_ref 0.0742
_reflns_Friedel_coverage 0.000
_reflns_number_gt 2484
_reflns_number_total 3284
_reflns_threshold_expression 'I > 2\s(I)'
_cod_data_source_file c7tc04634k2.cif
_cod_data_source_block shelx_CCDC1
_cod_database_code 7236974
_shelx_shelxl_version_number 2014/8
_shelx_space_group_comment
;
The symmetry employed for this shelxl refinement is uniquely defined
by the following loop, which should always be used as a source of
symmetry information in preference to the above space-group names.
They are only intended as comments.
;
_shelx_estimated_absorpt_t_max 0.601
_shelx_estimated_absorpt_t_min 0.484
_olex2_refinement_description
;
1. Fixed Uiso
 At 1.2 times of:
  All C(H) groups
2.a Aromatic/amide H refined with riding coordinates:
 C2(H2), C3(H3), C4(H4), C5(H5), C8(H8), C9(H9), C10(H10), C11(H11), C15(H15),
 C16(H16), C17(H17), C18(H18)
;
_olex2_submission_special_instructions 'No special instructions were received'

loop_
_space_group_symop_operation_xyz
'x, y, z'
'-x+1/2, y+1/2, -z+1/2'
'-x, -y, -z'
'x-1/2, -y-1/2, z-1/2'

loop_
_atom_site_label
_atom_site_type_symbol
_atom_site_fract_x
_atom_site_fract_y
_atom_site_fract_z
_atom_site_U_iso_or_equiv
_atom_site_adp_type
_atom_site_occupancy
_atom_site_site_symmetry_order
_atom_site_calc_flag
_atom_site_refinement_flags_posn
Br1 Br 0.48672(3) 0.67418(2) 1.02215(2) 0.02717(9) Uani 1 1 d .
O1 O 0.5067(2) 0.84288(19) 0.83001(10) 0.0402(5) Uani 1 1 d .
N1 N 0.3434(2) 0.65817(19) 0.85330(10) 0.0201(4) Uani 1 1 d .
C1 C 0.4259(3) 0.5571(3) 0.81119(12) 0.0232(5) Uani 1 1 d .
C2 C 0.5779(3) 0.5645(3) 0.78074(13) 0.0335(6) Uani 1 1 d .
H2 H 0.6404 0.6480 0.7827 0.040 Uiso 1 1 calc R
C3 C 0.6343(3) 0.4449(4) 0.74741(14) 0.0420(7) Uani 1 1 d .
H3 H 0.7381 0.4462 0.7265 0.050 Uiso 1 1 calc R
C4 C 0.5427(4) 0.3234(3) 0.74395(15) 0.0418(7) Uani 1 1 d .
H4 H 0.5847 0.2433 0.7205 0.050 Uiso 1 1 calc R
C5 C 0.3917(3) 0.3165(3) 0.77383(14) 0.0335(6) Uani 1 1 d .
H5 H 0.3297 0.2327 0.7714 0.040 Uiso 1 1 calc R
C6 C 0.3322(3) 0.4357(2) 0.80774(12) 0.0222(5) Uani 1 1 d .
C7 C 0.1843(3) 0.4616(2) 0.84588(11) 0.0200(5) Uani 1 1 d .
C8 C 0.0455(3) 0.3813(3) 0.85496(13) 0.0261(5) Uani 1 1 d .
H8 H 0.0374 0.2898 0.8351 0.031 Uiso 1 1 calc R
C9 C -0.0801(3) 0.4369(3) 0.89323(13) 0.0283(6) Uani 1 1 d .
H9 H -0.1755 0.3831 0.8998 0.034 Uiso 1 1 calc R
C10 C -0.0685(3) 0.5706(2) 0.92220(13) 0.0258(5) Uani 1 1 d .
H10 H -0.1564 0.6064 0.9486 0.031 Uiso 1 1 calc R
C11 C 0.0673(3) 0.6530(2) 0.91383(12) 0.0220(5) Uani 1 1 d .
H11 H 0.0739 0.7446 0.9338 0.026 Uiso 1 1 calc R
C12 C 0.1944(3) 0.5972(2) 0.87498(12) 0.0182(5) Uani 1 1 d .
C13 C 0.4014(3) 0.7923(2) 0.86639(13) 0.0242(5) Uani 1 1 d .
C14 C 0.3328(3) 0.8736(2) 0.92732(13) 0.0209(5) Uani 1 1 d .
C15 C 0.2447(3) 0.9957(2) 0.91236(14) 0.0294(6) Uani 1 1 d .
H15 H 0.2234 1.0235 0.8636 0.035 Uiso 1 1 calc R
C16 C 0.1883(3) 1.0764(3) 0.96868(15) 0.0326(6) Uani 1 1 d .
H16 H 0.1262 1.1582 0.9584 0.039 Uiso 1 1 calc R
C17 C 0.2219(3) 1.0381(3) 1.03931(14) 0.0306(6) Uani 1 1 d .
H17 H 0.1834 1.0945 1.0775 0.037 Uiso 1 1 calc R
C18 C 0.3105(3) 0.9195(2) 1.05555(13) 0.0247(5) Uani 1 1 d .
H18 H 0.3343 0.8944 1.1045 0.030 Uiso 1 1 calc R
C19 C 0.3647(3) 0.8367(2) 0.99919(13) 0.0206(5) Uani 1 1 d .

loop_
_atom_site_aniso_label
_atom_site_aniso_U_11
_atom_site_aniso_U_22
_atom_site_aniso_U_33
_atom_site_aniso_U_23
_atom_site_aniso_U_13
_atom_site_aniso_U_12
Br1 0.02694(15) 0.02479(12) 0.02986(15) 0.00393(10) 0.00205(10) 0.00393(11)
O1 0.0391(12) 0.0492(12) 0.0334(11) -0.0050(9) 0.0182(9) -0.0232(9)
N1 0.0156(10) 0.0244(10) 0.0205(10) -0.0031(8) 0.0066(8) -0.0028(8)
C1 0.0167(12) 0.0376(14) 0.0154(12) -0.0037(9) 0.0001(9) 0.0049(10)
C2 0.0200(14) 0.0559(17) 0.0247(14) -0.0082(11) 0.0031(10) 0.0007(12)
C3 0.0210(15) 0.080(2) 0.0253(15) -0.0144(13) 0.0001(11) 0.0149(14)
C4 0.0375(17) 0.0593(19) 0.0283(15) -0.0174(13) -0.0056(12) 0.0250(15)
C5 0.0398(16) 0.0372(14) 0.0230(14) -0.0105(11) -0.0074(12) 0.0104(12)
C6 0.0212(13) 0.0303(12) 0.0149(12) -0.0030(9) -0.0037(9) 0.0069(10)
C7 0.0224(13) 0.0232(11) 0.0143(11) 0.0001(9) -0.0038(9) 0.0017(9)
C8 0.0321(15) 0.0243(11) 0.0215(13) 0.0002(9) -0.0027(11) -0.0066(10)
C9 0.0252(14) 0.0356(14) 0.0239(14) 0.0062(10) 0.0001(11) -0.0109(11)
C10 0.0205(13) 0.0355(13) 0.0217(13) 0.0042(10) 0.0054(10) -0.0017(10)
C11 0.0213(12) 0.0227(12) 0.0223(13) 0.0008(9) 0.0057(10) -0.0009(9)
C12 0.0167(12) 0.0223(11) 0.0158(11) 0.0020(9) 0.0016(9) -0.0021(9)
C13 0.0204(13) 0.0307(13) 0.0217(13) -0.0006(9) 0.0021(10) -0.0055(9)
C14 0.0164(12) 0.0223(10) 0.0240(13) 0.0008(9) 0.0022(10) -0.0075(9)
C15 0.0271(14) 0.0250(12) 0.0361(14) 0.0035(10) 0.0020(11) -0.0057(10)
C16 0.0269(14) 0.0219(12) 0.0488(18) 0.0006(11) -0.0005(12) 0.0003(10)
C17 0.0249(14) 0.0286(12) 0.0383(16) -0.0100(11) 0.0019(11) -0.0010(11)
C18 0.0241(13) 0.0260(12) 0.0240(13) -0.0027(10) 0.0009(10) -0.0050(10)
C19 0.0145(11) 0.0190(10) 0.0284(13) 0.0007(9) 0.0033(9) -0.0038(9)

loop_
_atom_type_symbol
_atom_type_description
_atom_type_scat_dispersion_real
_atom_type_scat_dispersion_imag
_atom_type_scat_source
C C 0.0033 0.0016 'International Tables Vol C Tables 4.2.6.8 and 6.1.1.4'
H H 0.0000 0.0000 'International Tables Vol C Tables 4.2.6.8 and 6.1.1.4'
Br Br -0.2901 2.4595 'International Tables Vol C Tables 4.2.6.8 and 6.1.1.4'
N N 0.0061 0.0033 'International Tables Vol C Tables 4.2.6.8 and 6.1.1.4'
O O 0.0106 0.0060 'International Tables Vol C Tables 4.2.6.8 and 6.1.1.4'

loop_
_geom_angle_atom_site_label_1
_geom_angle_atom_site_label_2
_geom_angle_atom_site_label_3
_geom_angle
C1 N1 C12 107.82(17)
C13 N1 C1 123.58(19)
C13 N1 C12 128.56(19)
C2 C1 N1 129.6(2)
C2 C1 C6 121.9(2)
C6 C1 N1 108.37(19)
C1 C2 H2 121.4
C3 C2 C1 117.2(3)
C3 C2 H2 121.4
C2 C3 H3 119.3
C4 C3 C2 121.4(3)
C4 C3 H3 119.3
C3 C4 H4 119.3
C5 C4 C3 121.3(2)
C5 C4 H4 119.3
C4 C5 H5 120.8
C4 C5 C6 118.3(3)
C6 C5 H5 120.8
C1 C6 C5 119.8(2)
C1 C6 C7 108.03(19)
C5 C6 C7 132.1(2)
C8 C7 C6 132.3(2)
C8 C7 C12 120.0(2)
C12 C7 C6 107.66(19)
C7 C8 H8 120.5
C9 C8 C7 118.9(2)
C9 C8 H8 120.5
C8 C9 H9 119.7
C8 C9 C10 120.6(2)
C10 C9 H9 119.7
C9 C10 H10 119.1
C11 C10 C9 121.9(2)
C11 C10 H10 119.1
C10 C11 H11 121.2
C10 C11 C12 117.6(2)
C12 C11 H11 121.2
C7 C12 N1 108.05(18)
C11 C12 N1 130.9(2)
C11 C12 C7 120.9(2)
O1 C13 N1 121.3(2)
O1 C13 C14 120.3(2)
N1 C13 C14 118.36(19)
C15 C14 C13 119.5(2)
C19 C14 C13 121.5(2)
C19 C14 C15 118.8(2)
C14 C15 H15 120.0
C16 C15 C14 120.0(2)
C16 C15 H15 120.0
C15 C16 H16 119.9
C17 C16 C15 120.2(2)
C17 C16 H16 119.9
C16 C17 H17 119.5
C16 C17 C18 121.0(2)
C18 C17 H17 119.5
C17 C18 H18 120.5
C17 C18 C19 119.1(2)
C19 C18 H18 120.5
C14 C19 Br1 120.36(17)
C14 C19 C18 120.9(2)
C18 C19 Br1 118.69(18)

loop_
_geom_bond_atom_site_label_1
_geom_bond_atom_site_label_2
_geom_bond_distance
Br1 C19 1.890(2)
O1 C13 1.214(3)
N1 C1 1.426(3)
N1 C12 1.428(3)
N1 C13 1.387(3)
C1 C2 1.391(3)
C1 C6 1.393(3)
C2 H2 0.9500
C2 C3 1.385(4)
C3 H3 0.9500
C3 C4 1.384(4)
C4 H4 0.9500
C4 C5 1.379(4)
C5 H5 0.9500
C5 C6 1.396(3)
C6 C7 1.448(3)
C7 C8 1.392(3)
C7 C12 1.404(3)
C8 H8 0.9500
C8 C9 1.378(3)
C9 H9 0.9500
C9 C10 1.387(3)
C10 H10 0.9500
C10 C11 1.381(3)
C11 H11 0.9500
C11 C12 1.394(3)
C13 C14 1.494(3)
C14 C15 1.396(3)
C14 C19 1.390(3)
C15 H15 0.9500
C15 C16 1.387(4)
C16 H16 0.9500
C16 C17 1.374(4)
C17 H17 0.9500
C17 C18 1.376(3)
C18 H18 0.9500
C18 C19 1.392(3)

loop_
_geom_torsion_atom_site_label_1
_geom_torsion_atom_site_label_2
_geom_torsion_atom_site_label_3
_geom_torsion_atom_site_label_4
_geom_torsion
O1 C13 C14 C15 65.3(3)
O1 C13 C14 C19 -109.8(3)
N1 C1 C2 C3 174.5(2)
N1 C1 C6 C5 -175.4(2)
N1 C1 C6 C7 2.2(3)
N1 C13 C14 C15 -115.5(2)
N1 C13 C14 C19 69.5(3)
C1 N1 C12 C7 -0.8(2)
C1 N1 C12 C11 -176.9(2)
C1 N1 C13 O1 16.7(4)
C1 N1 C13 C14 -162.5(2)
C1 C2 C3 C4 0.6(4)
C1 C6 C7 C8 175.0(2)
C1 C6 C7 C12 -2.7(3)
C2 C1 C6 C5 0.9(4)
C2 C1 C6 C7 178.5(2)
C2 C3 C4 C5 -0.3(4)
C3 C4 C5 C6 0.2(4)
C4 C5 C6 C1 -0.6(4)
C4 C5 C6 C7 -177.5(3)
C5 C6 C7 C8 -7.8(4)
C5 C6 C7 C12 174.5(2)
C6 C1 C2 C3 -0.9(4)
C6 C7 C8 C9 -178.1(2)
C6 C7 C12 N1 2.2(2)
C6 C7 C12 C11 178.8(2)
C7 C8 C9 C10 0.1(4)
C8 C7 C12 N1 -175.9(2)
C8 C7 C12 C11 0.7(3)
C8 C9 C10 C11 0.3(4)
C9 C10 C11 C12 -0.1(4)
C10 C11 C12 N1 175.4(2)
C10 C11 C12 C7 -0.3(3)
C12 N1 C1 C2 -176.8(2)
C12 N1 C1 C6 -0.9(3)
C12 N1 C13 O1 -160.4(2)
C12 N1 C13 C14 20.3(4)
C12 C7 C8 C9 -0.5(3)
C13 N1 C1 C2 5.5(4)
C13 N1 C1 C6 -178.6(2)
C13 N1 C12 C7 176.7(2)
C13 N1 C12 C11 0.6(4)
C13 C14 C15 C16 -176.3(2)
C13 C14 C19 Br1 -3.8(3)
C13 C14 C19 C18 175.0(2)
C14 C15 C16 C17 1.4(4)
C15 C14 C19 Br1 -178.90(17)
C15 C14 C19 C18 -0.1(3)
C15 C16 C17 C18 -0.5(4)
C16 C17 C18 C19 -0.8(4)
C17 C18 C19 Br1 179.86(18)
C17 C18 C19 C14 1.1(3)
C19 C14 C15 C16 -1.1(3)
